data_7121574
loop_
_publ_author_name
'Nikolayenko, Varvara I.'
'van Wyk, Lisa M.'
'Munro, Orde Q.'
'Barbour, Leonard J.'

_publ_section_title
;
 Supramolecular solvatochromism: mechanistic insight from crystallography,
 spectroscopy and theory.
;
_journal_issue 51
_journal_name_full 'Chemical communications (Cambridge, England)'
_journal_page_first 6975
_journal_page_last 6978
_journal_paper_doi 10.1039/c8cc02197j
_journal_volume 54
_journal_year 2018
_chemical_formula_moiety 'C32 H36 Cl4 Cu2 N8, 0.998(C5 H12)'
_chemical_formula_sum 'C36.99 H47.97 Cl4 Cu2 N8'
_chemical_formula_weight 873.56
_chemical_name_common 6
_space_group_crystal_system monoclinic
_space_group_IT_number 14
_space_group_name_Hall '-P 2ybc'
_space_group_name_H-M_alt 'P 1 21/c 1'
_symmetry_space_group_name_Hall '-P 2ybc'
_symmetry_space_group_name_H-M 'P 1 21/c 1'
_atom_sites_solution_hydrogens geom
_audit_creation_method SHELXL-2016/6
_audit_update_record
;
2018-01-23 deposited with the CCDC.
2018-04-27 downloaded from the CCDC.
;
_cell_angle_alpha 90
_cell_angle_beta 95.452(9)
_cell_angle_gamma 90
_cell_formula_units_Z 2
_cell_length_a 8.499(4)
_cell_length_b 13.247(6)
_cell_length_c 18.335(8)
_cell_measurement_reflns_used 2434
_cell_measurement_temperature 100(2)
_cell_measurement_theta_max 21.609
_cell_measurement_theta_min 2.2315
_cell_volume 2054.9(16)
_computing_cell_refinement 'SAINT (Bruker, 2016)'
_computing_data_collection 'APEX3 (Bruker, 2016)'
_computing_data_reduction 'SAINT (Bruker, 2016)'
_computing_structure_refinement 'SHELXL-2016/6 (Sheldrick, 2016)'
_computing_structure_solution 'SHELXS-2016/6 (Sheldrick, 2016)'
_diffrn_ambient_temperature 100(2)
_diffrn_measured_fraction_theta_full 1.000
_diffrn_measured_fraction_theta_max 0.992
_diffrn_measurement_device_type 'Bruker APEX CCD area -detector'
_diffrn_measurement_method \w
_diffrn_radiation_monochromator graphite
_diffrn_radiation_type MoK\a
_diffrn_radiation_wavelength 0.71073
_diffrn_reflns_av_R_equivalents 0.1028
_diffrn_reflns_av_unetI/netI 0.0760
_diffrn_reflns_Laue_measured_fraction_full 1.000
_diffrn_reflns_Laue_measured_fraction_max 0.992
_diffrn_reflns_limit_h_max 11
_diffrn_reflns_limit_h_min -11
_diffrn_reflns_limit_k_max 17
_diffrn_reflns_limit_k_min -17
_diffrn_reflns_limit_l_max 24
_diffrn_reflns_limit_l_min -23
_diffrn_reflns_number 32277
_diffrn_reflns_point_group_measured_fraction_full 1.000
_diffrn_reflns_point_group_measured_fraction_max 0.992
_diffrn_reflns_theta_full 25.242
_diffrn_reflns_theta_max 28.408
_diffrn_reflns_theta_min 1.899
_diffrn_source 'fine-focus sealed tube'
_exptl_absorpt_coefficient_mu 1.332
_exptl_absorpt_correction_T_max 0.7457
_exptl_absorpt_correction_T_min 0.6510
_exptl_absorpt_correction_type numerical
_exptl_absorpt_process_details 'SADABS, 2016'
_exptl_crystal_colour Green
_exptl_crystal_density_diffrn 1.412
_exptl_crystal_description Block
_exptl_crystal_F_000 903.8
_exptl_crystal_size_max 0.348
_exptl_crystal_size_mid 0.196
_exptl_crystal_size_min 0.126
_refine_diff_density_max 0.927
_refine_diff_density_min -0.637
_refine_diff_density_rms 0.101
_refine_ls_extinction_method none
_refine_ls_goodness_of_fit_ref 1.020
_refine_ls_hydrogen_treatment constr
_refine_ls_matrix_type full
_refine_ls_number_parameters 234
_refine_ls_number_reflns 5121
_refine_ls_number_restraints 5
_refine_ls_restrained_S_all 1.019
_refine_ls_R_factor_all 0.0766
_refine_ls_R_factor_gt 0.0491
_refine_ls_shift/su_max 0.000
_refine_ls_shift/su_mean 0.000
_refine_ls_structure_factor_coef Fsqd
_refine_ls_weighting_details 'w=1/[\s^2^(Fo^2^)+(0.0413P)^2^+2.3511P] where P=(Fo^2^+2Fc^2^)/3'
_refine_ls_weighting_scheme calc
_refine_ls_wR_factor_gt 0.1088
_refine_ls_wR_factor_ref 0.1220
_reflns_Friedel_coverage 0.000
_reflns_number_gt 3688
_reflns_number_total 5121
_reflns_threshold_expression 'I > 2\s(I)'
_cod_data_source_file c8cc02197j3.cif
_cod_data_source_block 6
_cod_depositor_comments 'Adding full bibliography for 7121568--7121574.cif.'
_cod_original_cell_volume 2055.1(17)
_cod_database_code 7121574
_shelx_shelxl_version_number 2016/6
_shelx_space_group_comment
;
The symmetry employed for this shelxl refinement is uniquely defined
by the following loop, which should always be used as a source of
symmetry information in preference to the above space-group names.
They are only intended as comments.
;
_shelx_estimated_absorpt_t_min 0.654
_shelx_estimated_absorpt_t_max 0.850

loop_
_space_group_symop_operation_xyz
'x, y, z'
'-x, y+1/2, -z+1/2'
'-x, -y, -z'
'x, -y-1/2, z-1/2'

loop_
_atom_site_label
_atom_site_type_symbol
_atom_site_fract_x
_atom_site_fract_y
_atom_site_fract_z
_atom_site_U_iso_or_equiv
_atom_site_adp_type
_atom_site_occupancy
_atom_site_site_symmetry_order
_atom_site_calc_flag
_atom_site_refinement_flags_posn
_atom_site_refinement_flags_adp
_atom_site_refinement_flags_occupancy
_atom_site_disorder_assembly
_atom_site_disorder_group
Cu1 Cu 0.30893(4) 0.70044(3) 0.09855(2) 0.01774(12) Uani 1 1 d . . . . .
Cl2 Cl 0.17131(9) 0.62988(6) 0.18701(4) 0.02131(18) Uani 1 1 d . . . . .
Cl1 Cl 0.53513(9) 0.64870(6) 0.05479(5) 0.02537(19) Uani 1 1 d . . . . .
N3 N 0.0436(3) 1.38574(19) 0.05799(14) 0.0195(6) Uani 1 1 d . . . . .
N2 N 0.4352(3) 0.9490(2) 0.22791(14) 0.0203(6) Uani 1 1 d . . . . .
N1 N 0.4008(3) 0.8156(2) 0.15650(15) 0.0195(6) Uani 1 1 d . . . . .
N4 N -0.1705(3) 1.34966(19) -0.01422(14) 0.0187(6) Uani 1 1 d . . . . .
C9 C 0.2537(4) 1.2936(2) 0.13628(17) 0.0186(6) Uani 1 1 d . . . . .
C6 C 0.3488(4) 1.1280(2) 0.22587(17) 0.0204(7) Uani 1 1 d . . . . .
C2 C 0.5821(4) 0.9224(2) 0.20840(18) 0.0211(7) Uani 1 1 d . . . . .
H2 H 0.679369 0.955325 0.222782 0.025 Uiso 1 1 calc R U . . .
C7 C 0.4578(4) 1.1793(2) 0.18684(18) 0.0211(7) Uani 1 1 d . . . . .
H7 H 0.565186 1.158430 0.190964 0.025 Uiso 1 1 calc R U . . .
C12 C 0.2098(4) 1.3858(2) 0.08979(18) 0.0204(7) Uani 1 1 d . . . . .
H12A H 0.228997 1.447046 0.120321 0.024 Uiso 1 1 calc R U . . .
H12B H 0.279555 1.389344 0.049581 0.024 Uiso 1 1 calc R U . . .
C3 C 0.3273(4) 0.8837(2) 0.19517(18) 0.0199(7) Uani 1 1 d . . . . .
C8 C 0.4103(4) 1.2608(2) 0.14203(18) 0.0209(7) Uani 1 1 d . . . . .
H8 H 0.485100 1.294229 0.115179 0.025 Uiso 1 1 calc R U . . .
C13 C -0.0753(4) 1.4454(2) 0.08031(18) 0.0213(7) Uani 1 1 d . . . . .
H13 H -0.066339 1.493339 0.119014 0.026 Uiso 1 1 calc R U . . .
C1 C 0.5608(4) 0.8400(2) 0.16466(18) 0.0212(7) Uani 1 1 d . . . . .
H1 H 0.641967 0.804643 0.143100 0.025 Uiso 1 1 calc R U . . .
C11 C 0.1926(4) 1.1605(2) 0.21940(19) 0.0240(7) Uani 1 1 d . . . . .
H11 H 0.117110 1.126269 0.245343 0.029 Uiso 1 1 calc R U . . .
C10 C 0.1454(4) 1.2431(3) 0.17518(19) 0.0248(7) Uani 1 1 d . . . . .
H10 H 0.038457 1.264817 0.171704 0.030 Uiso 1 1 calc R U . . .
C14 C -0.2084(4) 1.4224(2) 0.03610(18) 0.0201(7) Uani 1 1 d . . . . .
H14 H -0.309961 1.451100 0.039101 0.024 Uiso 1 1 calc R U . . .
C5 C 0.4006(4) 1.0376(2) 0.27237(18) 0.0224(7) Uani 1 1 d . . . . .
H5A H 0.496344 1.055542 0.304805 0.027 Uiso 1 1 calc R U . . .
H5B H 0.316232 1.019931 0.303811 0.027 Uiso 1 1 calc R U . . .
C16 C 0.0759(4) 1.2552(3) -0.0386(2) 0.0292(8) Uani 1 1 d . . . . .
H16A H 0.008428 1.197911 -0.054744 0.044 Uiso 1 1 calc R U . . .
H16B H 0.165464 1.231166 -0.005526 0.044 Uiso 1 1 calc R U . . .
H16C H 0.115142 1.287813 -0.081252 0.044 Uiso 1 1 calc R U . . .
C15 C -0.0172(4) 1.3291(2) 0.00063(18) 0.0197(7) Uani 1 1 d . . . . .
C4 C 0.1541(4) 0.8913(3) 0.2016(2) 0.0278(8) Uani 1 1 d . . . . .
H4A H 0.108954 0.944738 0.169076 0.042 Uiso 1 1 calc R U . . .
H4B H 0.136229 0.907440 0.252335 0.042 Uiso 1 1 calc R U . . .
H4C H 0.103348 0.826835 0.187670 0.042 Uiso 1 1 calc R U . . .
C5A C -0.2003(13) 1.0398(10) 0.0219(8) 0.118(5) Uani 0.499(4) 1 d D . P A -1
H5A1 H -0.175110 0.971196 0.039352 0.178 Uiso 0.499(4) 1 calc R U P A -1
H5A2 H -0.132509 1.088203 0.050454 0.178 Uiso 0.499(4) 1 calc R U P A -1
H5A3 H -0.182089 1.045020 -0.029968 0.178 Uiso 0.499(4) 1 calc R U P A -1
C2A C -0.6436(12) 1.0081(12) 0.0032(9) 0.118(5) Uani 0.499(4) 1 d D . P A -1
H2A1 H -0.669392 1.078370 -0.012046 0.142 Uiso 0.499(4) 1 calc R U P A -1
H2A2 H -0.655405 1.001718 0.056207 0.142 Uiso 0.499(4) 1 calc R U P A -1
C1A C -0.754(2) 0.9336(12) -0.0409(9) 0.118(5) Uani 0.499(4) 1 d D . P A -1
H1A1 H -0.736323 0.937365 -0.092791 0.178 Uiso 0.499(4) 1 calc R U P A -1
H1A2 H -0.864497 0.951227 -0.035039 0.178 Uiso 0.499(4) 1 calc R U P A -1
H1A3 H -0.732897 0.864915 -0.022816 0.178 Uiso 0.499(4) 1 calc R U P A -1
C4A C -0.3746(15) 1.0631(9) 0.0310(8) 0.118(5) Uani 0.499(4) 1 d D . P A -1
H4A1 H -0.402918 1.131130 0.011590 0.142 Uiso 0.499(4) 1 calc R U P A -1
H4A2 H -0.393666 1.060928 0.083405 0.142 Uiso 0.499(4) 1 calc R U P A -1
C3A C -0.4736(12) 0.9820(11) -0.0123(9) 0.118(5) Uani 0.499(4) 1 d D . P A -1
H3A1 H -0.460814 0.986192 -0.065305 0.142 Uiso 0.499(4) 1 calc R U P A -1
H3A2 H -0.443835 0.913373 0.005513 0.142 Uiso 0.499(4) 1 calc R U P A -1

loop_
_atom_site_aniso_label
_atom_site_aniso_U_11
_atom_site_aniso_U_22
_atom_site_aniso_U_33
_atom_site_aniso_U_23
_atom_site_aniso_U_13
_atom_site_aniso_U_12
Cu1 0.0175(2) 0.0154(2) 0.0197(2) -0.00263(16) -0.00137(15) -0.00010(15)
Cl2 0.0215(4) 0.0193(4) 0.0230(4) -0.0020(3) 0.0012(3) -0.0019(3)
Cl1 0.0209(4) 0.0284(4) 0.0269(4) -0.0051(3) 0.0027(3) 0.0027(3)
N3 0.0220(14) 0.0150(13) 0.0202(14) -0.0021(11) -0.0048(11) 0.0009(11)
N2 0.0259(14) 0.0151(13) 0.0188(14) 0.0002(11) -0.0038(11) -0.0014(11)
N1 0.0204(14) 0.0179(14) 0.0193(14) -0.0002(11) -0.0026(11) 0.0014(11)
N4 0.0205(14) 0.0147(13) 0.0206(14) -0.0015(11) 0.0001(11) 0.0007(11)
C9 0.0213(16) 0.0143(15) 0.0192(16) -0.0038(12) -0.0022(13) -0.0007(12)
C6 0.0257(17) 0.0166(16) 0.0174(16) -0.0033(12) -0.0051(13) 0.0007(13)
C2 0.0207(16) 0.0146(15) 0.0270(18) 0.0027(13) -0.0033(13) -0.0012(12)
C7 0.0196(16) 0.0190(16) 0.0239(17) -0.0037(13) -0.0014(13) 0.0007(13)
C12 0.0173(15) 0.0189(16) 0.0236(17) -0.0030(13) -0.0048(13) 0.0011(12)
C3 0.0238(17) 0.0138(15) 0.0214(16) 0.0012(13) -0.0016(13) -0.0018(12)
C8 0.0224(17) 0.0185(16) 0.0215(17) -0.0019(13) 0.0008(13) -0.0006(13)
C13 0.0274(17) 0.0170(16) 0.0196(16) -0.0026(13) 0.0027(13) 0.0019(13)
C1 0.0204(16) 0.0192(16) 0.0233(17) 0.0039(13) -0.0014(13) -0.0005(13)
C11 0.0265(18) 0.0184(16) 0.0269(19) -0.0028(14) 0.0025(14) -0.0027(14)
C10 0.0201(16) 0.0229(18) 0.0307(19) -0.0040(15) -0.0007(14) 0.0001(14)
C14 0.0222(16) 0.0162(15) 0.0223(17) -0.0011(13) 0.0044(13) 0.0033(13)
C5 0.0317(18) 0.0167(16) 0.0183(16) -0.0001(13) -0.0006(14) -0.0004(14)
C16 0.0265(18) 0.0269(19) 0.032(2) -0.0101(16) -0.0054(15) 0.0046(15)
C15 0.0224(16) 0.0149(15) 0.0210(17) -0.0013(12) -0.0019(13) 0.0033(12)
C4 0.0265(18) 0.0214(18) 0.035(2) -0.0100(15) 0.0037(15) -0.0001(14)
C5A 0.233(16) 0.060(4) 0.073(5) 0.025(4) 0.066(10) 0.045(8)
C2A 0.233(16) 0.060(4) 0.073(5) 0.025(4) 0.066(10) 0.045(8)
C1A 0.233(16) 0.060(4) 0.073(5) 0.025(4) 0.066(10) 0.045(8)
C4A 0.233(16) 0.060(4) 0.073(5) 0.025(4) 0.066(10) 0.045(8)
C3A 0.233(16) 0.060(4) 0.073(5) 0.025(4) 0.066(10) 0.045(8)

loop_
_atom_type_symbol
_atom_type_description
_atom_type_scat_dispersion_real
_atom_type_scat_dispersion_imag
_atom_type_scat_source
C C 0.0033 0.0016 'International Tables Vol C Tables 4.2.6.8 and 6.1.1.4'
H H 0.0000 0.0000 'International Tables Vol C Tables 4.2.6.8 and 6.1.1.4'
N N 0.0061 0.0033 'International Tables Vol C Tables 4.2.6.8 and 6.1.1.4'
Cl Cl 0.1484 0.1585 'International Tables Vol C Tables 4.2.6.8 and 6.1.1.4'
Cu Cu 0.3201 1.2651 'International Tables Vol C Tables 4.2.6.8 and 6.1.1.4'

loop_
_geom_angle_atom_site_label_1
_geom_angle_atom_site_label_2
_geom_angle_atom_site_label_3
_geom_angle
_geom_angle_site_symmetry_1
_geom_angle_site_symmetry_3
N4 Cu1 N1 149.21(11) 3_575 .
N4 Cu1 Cl1 94.83(9) 3_575 .
N1 Cu1 Cl1 96.84(9) . .
N4 Cu1 Cl2 96.40(9) 3_575 .
N1 Cu1 Cl2 97.85(9) . .
Cl1 Cu1 Cl2 129.62(4) . .
C15 N3 C13 108.2(3) . .
C15 N3 C12 126.0(3) . .
C13 N3 C12 125.8(3) . .
C3 N2 C2 108.2(3) . .
C3 N2 C5 126.1(3) . .
C2 N2 C5 125.5(3) . .
C3 N1 C1 106.7(3) . .
C3 N1 Cu1 128.7(2) . .
C1 N1 Cu1 124.7(2) . .
C15 N4 C14 106.8(3) . .
C15 N4 Cu1 126.2(2) . 3_575
C14 N4 Cu1 126.5(2) . 3_575
C10 C9 C8 119.1(3) . .
C10 C9 C12 122.5(3) . .
C8 C9 C12 118.4(3) . .
C11 C6 C7 118.6(3) . .
C11 C6 C5 121.2(3) . .
C7 C6 C5 120.1(3) . .
C1 C2 N2 106.7(3) . .
C1 C2 H2 126.7 . .
N2 C2 H2 126.7 . .
C8 C7 C6 120.6(3) . .
C8 C7 H7 119.7 . .
C6 C7 H7 119.7 . .
N3 C12 C9 113.4(3) . .
N3 C12 H12A 108.9 . .
C9 C12 H12A 108.9 . .
N3 C12 H12B 108.9 . .
C9 C12 H12B 108.9 . .
H12A C12 H12B 107.7 . .
N1 C3 N2 109.5(3) . .
N1 C3 C4 127.0(3) . .
N2 C3 C4 123.5(3) . .
C7 C8 C9 120.5(3) . .
C7 C8 H8 119.8 . .
C9 C8 H8 119.8 . .
C14 C13 N3 106.7(3) . .
C14 C13 H13 126.7 . .
N3 C13 H13 126.7 . .
C2 C1 N1 108.9(3) . .
C2 C1 H1 125.5 . .
N1 C1 H1 125.5 . .
C6 C11 C10 120.8(3) . .
C6 C11 H11 119.6 . .
C10 C11 H11 119.6 . .
C9 C10 C11 120.5(3) . .
C9 C10 H10 119.8 . .
C11 C10 H10 119.8 . .
C13 C14 N4 108.5(3) . .
C13 C14 H14 125.7 . .
N4 C14 H14 125.7 . .
N2 C5 C6 112.4(3) . .
N2 C5 H5A 109.1 . .
C6 C5 H5A 109.1 . .
N2 C5 H5B 109.1 . .
C6 C5 H5B 109.1 . .
H5A C5 H5B 107.9 . .
C15 C16 H16A 109.5 . .
C15 C16 H16B 109.5 . .
H16A C16 H16B 109.5 . .
C15 C16 H16C 109.5 . .
H16A C16 H16C 109.5 . .
H16B C16 H16C 109.5 . .
N4 C15 N3 109.8(3) . .
N4 C15 C16 126.2(3) . .
N3 C15 C16 124.0(3) . .
C3 C4 H4A 109.5 . .
C3 C4 H4B 109.5 . .
H4A C4 H4B 109.5 . .
C3 C4 H4C 109.5 . .
H4A C4 H4C 109.5 . .
H4B C4 H4C 109.5 . .
C4A C5A H5A1 109.5 . .
C4A C5A H5A2 109.5 . .
H5A1 C5A H5A2 109.5 . .
C4A C5A H5A3 109.5 . .
H5A1 C5A H5A3 109.5 . .
H5A2 C5A H5A3 109.5 . .
C3A C2A C1A 107.3(11) . .
C3A C2A H2A1 110.3 . .
C1A C2A H2A1 110.3 . .
C3A C2A H2A2 110.3 . .
C1A C2A H2A2 110.3 . .
H2A1 C2A H2A2 108.5 . .
C2A C1A H1A1 109.5 . .
C2A C1A H1A2 109.5 . .
H1A1 C1A H1A2 109.5 . .
C2A C1A H1A3 109.5 . .
H1A1 C1A H1A3 109.5 . .
H1A2 C1A H1A3 109.5 . .
C5A C4A C3A 106.78(19) . .
C5A C4A H4A1 110.4 . .
C3A C4A H4A1 110.4 . .
C5A C4A H4A2 110.4 . .
C3A C4A H4A2 110.4 . .
H4A1 C4A H4A2 108.6 . .
C2A C3A C4A 103.0(8) . .
C2A C3A H3A1 111.2 . .
C4A C3A H3A1 111.2 . .
C2A C3A H3A2 111.2 . .
C4A C3A H3A2 111.2 . .
H3A1 C3A H3A2 109.1 . .

loop_
_geom_bond_atom_site_label_1
_geom_bond_atom_site_label_2
_geom_bond_distance
_geom_bond_site_symmetry_2
Cu1 N4 1.967(3) 3_575
Cu1 N1 1.976(3) .
Cu1 Cl1 2.2590(12) .
Cu1 Cl2 2.2875(11) .
N3 C15 1.354(4) .
N3 C13 1.376(4) .
N3 C12 1.476(4) .
N2 C3 1.359(4) .
N2 C2 1.376(4) .
N2 C5 1.474(4) .
N1 C3 1.338(4) .
N1 C1 1.393(4) .
N4 C15 1.333(4) .
N4 C14 1.393(4) .
C9 C10 1.388(5) .
C9 C8 1.395(4) .
C9 C12 1.516(4) .
C6 C11 1.390(5) .
C6 C7 1.399(5) .
C6 C5 1.511(4) .
C2 C1 1.357(4) .
C2 H2 0.9500 .
C7 C8 1.392(4) .
C7 H7 0.9500 .
C12 H12A 0.9900 .
C12 H12B 0.9900 .
C3 C4 1.491(5) .
C8 H8 0.9500 .
C13 C14 1.362(4) .
C13 H13 0.9500 .
C1 H1 0.9500 .
C11 C10 1.397(5) .
C11 H11 0.9500 .
C10 H10 0.9500 .
C14 H14 0.9500 .
C5 H5A 0.9900 .
C5 H5B 0.9900 .
C16 C15 1.486(5) .
C16 H16A 0.9800 .
C16 H16B 0.9800 .
C16 H16C 0.9800 .
C4 H4A 0.9800 .
C4 H4B 0.9800 .
C4 H4C 0.9800 .
C5A C4A 1.538(2) .
C5A H5A1 0.9800 .
C5A H5A2 0.9800 .
C5A H5A3 0.9800 .
C2A C3A 1.539(2) .
C2A C1A 1.539(2) .
C2A H2A1 0.9900 .
C2A H2A2 0.9900 .
C1A H1A1 0.9800 .
C1A H1A2 0.9800 .
C1A H1A3 0.9800 .
C4A C3A 1.539(2) .
C4A H4A1 0.9900 .
C4A H4A2 0.9900 .
C3A H3A1 0.9900 .
C3A H3A2 0.9900 .

loop_
_geom_hbond_atom_site_label_D
_geom_hbond_atom_site_label_H
_geom_hbond_atom_site_label_A
_geom_hbond_distance_DH
_geom_hbond_distance_HA
_geom_hbond_distance_DA
_geom_hbond_angle_DHA
_geom_hbond_site_symmetry_A
C12 H12A Cl2 0.99 2.78 3.721(4) 159.5 1_565
C12 H12B Cl1 0.99 2.64 3.609(4) 166.3 3_675
C13 H13 Cl2 0.95 2.90 3.663(3) 137.8 1_565
C1 H1 Cl1 0.95 2.73 3.231(4) 114.0 .
C14 H14 Cl1 0.95 2.96 3.742(3) 140.9 1_465
C14 H14 Cl1 0.95 2.78 3.240(3) 110.4 3_575
C5 H5A Cl2 0.99 2.98 3.843(4) 146.1 2_655
C5 H5A Cl1 0.99 2.89 3.490(4) 119.8 2_655
C4 H4C Cl2 0.98 2.67 3.478(4) 139.7 .

loop_
_geom_torsion_atom_site_label_1
_geom_torsion_atom_site_label_2
_geom_torsion_atom_site_label_3
_geom_torsion_atom_site_label_4
_geom_torsion
_geom_torsion_site_symmetry_1
C3 N2 C2 C1 -0.8(3) .
C5 N2 C2 C1 -176.8(3) .
C11 C6 C7 C8 -0.5(5) .
C5 C6 C7 C8 178.0(3) .
C15 N3 C12 C9 -75.3(4) .
C13 N3 C12 C9 106.6(3) .
C10 C9 C12 N3 -30.6(4) .
C8 C9 C12 N3 151.8(3) .
C1 N1 C3 N2 -0.7(3) .
Cu1 N1 C3 N2 178.9(2) .
C1 N1 C3 C4 177.9(3) .
Cu1 N1 C3 C4 -2.5(5) .
C2 N2 C3 N1 1.0(4) .
C5 N2 C3 N1 177.0(3) .
C2 N2 C3 C4 -177.7(3) .
C5 N2 C3 C4 -1.7(5) .
C6 C7 C8 C9 1.1(5) .
C10 C9 C8 C7 -0.8(5) .
C12 C9 C8 C7 176.9(3) .
C15 N3 C13 C14 0.9(4) .
C12 N3 C13 C14 179.2(3) .
N2 C2 C1 N1 0.4(4) .
C3 N1 C1 C2 0.2(4) .
Cu1 N1 C1 C2 -179.4(2) .
C7 C6 C11 C10 -0.3(5) .
C5 C6 C11 C10 -178.8(3) .
C8 C9 C10 C11 -0.1(5) .
C12 C9 C10 C11 -177.7(3) .
C6 C11 C10 C9 0.6(5) .
N3 C13 C14 N4 -1.0(4) .
C15 N4 C14 C13 0.7(4) .
Cu1 N4 C14 C13 -172.3(2) 3_575
C3 N2 C5 C6 -80.9(4) .
C2 N2 C5 C6 94.4(4) .
C11 C6 C5 N2 107.8(3) .
C7 C6 C5 N2 -70.7(4) .
C14 N4 C15 N3 -0.2(4) .
Cu1 N4 C15 N3 172.9(2) 3_575
C14 N4 C15 C16 179.6(3) .
Cu1 N4 C15 C16 -7.4(5) 3_575
C13 N3 C15 N4 -0.4(4) .
C12 N3 C15 N4 -178.8(3) .
C13 N3 C15 C16 179.8(3) .
C12 N3 C15 C16 1.5(5) .
C1A C2A C3A C4A 177.4(13) .
C5A C4A C3A C2A 177.2(11) .
